data_4510001
loop_
_publ_author_name
'Parker, T. Gannon'
'Cross, Justin N.'
'Polinski, Matthew J.'
'Lin, Jian'
'Albrecht-Schmitt, Thomas E.'

_publ_section_title
;
 Ionothermal and Hydrothermal Flux Syntheses of Five New Uranyl
 Phosphonates
;
_journal_issue 1
_journal_name_full 'Crystal Growth &amp; Design'
_journal_page_first 228
_journal_paper_doi 10.1021/cg401435w
_journal_volume 14
_journal_year 2014
_chemical_formula_moiety 'C3 H7 O8 P2 U, C8 H15 N2'
_chemical_formula_sum 'C11 H22 N2 O8 P2 U'
_chemical_formula_weight 610.28
_chemical_name_systematic
; 
 ? 
;
_space_group_IT_number 2
_symmetry_cell_setting triclinic
_symmetry_space_group_name_Hall '-P 1'
_symmetry_space_group_name_H-M 'P -1'
_atom_sites_solution_hydrogens geom
_atom_sites_solution_primary direct
_atom_sites_solution_secondary difmap
_audit_creation_method SHELXL-97
_cell_angle_alpha 71.7120(10)
_cell_angle_beta 65.6660(10)
_cell_angle_gamma 68.0820(10)
_cell_formula_units_Z 2
_cell_length_a 9.8611(7)
_cell_length_b 10.0415(7)
_cell_length_c 10.7103(7)
_cell_measurement_reflns_used 3994
_cell_measurement_temperature 296(2)
_cell_measurement_theta_max 27.47
_cell_measurement_theta_min 2.13
_cell_volume 880.27(11)
_computing_structure_refinement 'SHELXL-97 (Sheldrick, 2008)'
_computing_structure_solution 'SHELXS-97 (Sheldrick, 2008)'
_diffrn_ambient_temperature 296(2)
_diffrn_measured_fraction_theta_full 0.990
_diffrn_measured_fraction_theta_max 0.990
_diffrn_radiation_monochromator graphite
_diffrn_radiation_source 'fine-focus sealed tube'
_diffrn_radiation_type MoK\a
_diffrn_radiation_wavelength 0.71073
_diffrn_reflns_av_R_equivalents 0.0278
_diffrn_reflns_av_sigmaI/netI 0.0347
_diffrn_reflns_limit_h_max 12
_diffrn_reflns_limit_h_min -12
_diffrn_reflns_limit_k_max 13
_diffrn_reflns_limit_k_min -12
_diffrn_reflns_limit_l_max 13
_diffrn_reflns_limit_l_min -13
_diffrn_reflns_number 10397
_diffrn_reflns_theta_full 27.47
_diffrn_reflns_theta_max 27.47
_diffrn_reflns_theta_min 2.13
_exptl_absorpt_coefficient_mu 9.442
_exptl_absorpt_correction_T_max 0.537
_exptl_absorpt_correction_T_min 0.257
_exptl_absorpt_correction_type multi-scan
_exptl_absorpt_process_details sheltxprep
_exptl_crystal_colour Yellow-green
_exptl_crystal_density_diffrn 2.302
_exptl_crystal_density_method 'not measured'
_exptl_crystal_description Plate
_exptl_crystal_F_000 576
_exptl_crystal_size_max 0.153
_exptl_crystal_size_mid 0.142
_exptl_crystal_size_min 0.067
_refine_diff_density_max 0.879
_refine_diff_density_min -0.803
_refine_diff_density_rms 0.136
_refine_ls_extinction_method none
_refine_ls_goodness_of_fit_ref 1.015
_refine_ls_hydrogen_treatment constr
_refine_ls_matrix_type full
_refine_ls_number_parameters 220
_refine_ls_number_reflns 3994
_refine_ls_number_restraints 0
_refine_ls_restrained_S_all 1.015
_refine_ls_R_factor_all 0.0229
_refine_ls_R_factor_gt 0.0199
_refine_ls_shift/su_max 0.001
_refine_ls_shift/su_mean 0.000
_refine_ls_structure_factor_coef Fsqd
_refine_ls_weighting_details 'calc w=1/[\s^2^(Fo^2^)+(0.0212P)^2^+0.0000P] where P=(Fo^2^+2Fc^2^)/3'
_refine_ls_weighting_scheme calc
_refine_ls_wR_factor_gt 0.0433
_refine_ls_wR_factor_ref 0.0444
_reflns_number_gt 3716
_reflns_number_total 3994
_reflns_threshold_expression >2sigma(I)
_cod_data_source_file cg401435w_si_002.cif
_cod_data_source_block g1
_cod_original_cell_volume 880.27(10)
_cod_database_code 4510001

loop_
_symmetry_equiv_pos_as_xyz
'x, y, z'
'-x, -y, -z'

loop_
_atom_site_label
_atom_site_type_symbol
_atom_site_fract_x
_atom_site_fract_y
_atom_site_fract_z
_atom_site_U_iso_or_equiv
_atom_site_adp_type
_atom_site_occupancy
_atom_site_symmetry_multiplicity
_atom_site_calc_flag
_atom_site_refinement_flags
U1 U 0.287971(13) 0.400591(13) -0.495453(12) 0.00803(4) Uani 1 1 d .
P1 P 0.09566(10) 0.60186(9) -0.75199(9) 0.00882(17) Uani 1 1 d .
O1 O 0.2098(3) 0.5793(2) -0.4539(3) 0.0129(5) Uani 1 1 d .
C1 C 0.7195(4) 0.5697(4) -0.8844(3) 0.0111(7) Uani 1 1 d .
H1A H 0.7543 0.6571 -0.9269 0.013 Uiso 1 1 calc R
H1B H 0.7949 0.4977 -0.8430 0.013 Uiso 1 1 calc R
N1 N 0.2230(3) 1.0576(3) -0.6287(3) 0.0155(6) Uani 1 1 d .
P2 P 0.53747(10) 0.61309(9) -0.74778(9) 0.00875(17) Uani 1 1 d .
O2 O 0.3718(3) 0.2219(2) -0.5353(2) 0.0117(5) Uani 1 1 d .
C2 C 0.7188(4) 0.5102(4) -1.0002(3) 0.0116(7) Uani 1 1 d .
H2A H 0.6760 0.4275 -0.9590 0.014 Uiso 1 1 calc R
H2B H 0.6541 0.5854 -1.0509 0.014 Uiso 1 1 calc R
N2 N 0.1781(3) 0.9465(3) -0.4139(3) 0.0144(6) Uani 1 1 d .
O3 O 0.0783(3) 0.3366(2) -0.3212(2) 0.0129(5) Uani 1 1 d .
C3 C 0.1151(4) 0.5373(4) -0.8993(3) 0.0114(7) Uani 1 1 d .
H3A H 0.0719 0.4551 -0.8645 0.014 Uiso 1 1 calc R
H3B H 0.0532 0.6143 -0.9515 0.014 Uiso 1 1 calc R
O4 O 0.1688(3) 0.4702(2) -0.6579(2) 0.0122(5) Uani 1 1 d .
C4 C 0.2735(4) 0.9384(4) -0.5441(4) 0.0159(7) Uani 1 1 d .
H4 H 0.3612 0.8614 -0.5712 0.019 Uiso 1 1 calc R
O5 O 0.4340(3) 0.3265(2) -0.3517(2) 0.0112(5) Uani 1 1 d .
C5 C 0.0620(4) 1.0773(4) -0.4165(4) 0.0163(8) Uani 1 1 d .
H5 H -0.0208 1.1107 -0.3402 0.020 Uiso 1 1 calc R
O6 O 0.4889(3) 0.4724(2) -0.6775(2) 0.0114(5) Uani 1 1 d .
C6 C 0.0912(4) 1.1465(4) -0.5496(4) 0.0160(8) Uani 1 1 d .
H6 H 0.0333 1.2378 -0.5829 0.019 Uiso 1 1 calc R
O7 O 0.1755(3) 0.7228(2) -0.8077(2) 0.0118(5) Uani 1 1 d .
H7 H 0.2540 0.6943 -0.7863 0.018 Uiso 1 1 calc R
C7 C 0.2975(5) 1.0922(4) -0.7804(4) 0.0252(9) Uani 1 1 d .
H7A H 0.3492 1.1651 -0.8025 0.038 Uiso 1 1 calc R
H7B H 0.2203 1.1287 -0.8248 0.038 Uiso 1 1 calc R
H7C H 0.3719 1.0054 -0.8130 0.038 Uiso 1 1 calc R
C8 C 0.1891(5) 0.8346(4) -0.2886(4) 0.0197(8) Uani 1 1 d .
H8A H 0.2895 0.7624 -0.3109 0.024 Uiso 1 1 calc R
H8B H 0.1098 0.7853 -0.2584 0.024 Uiso 1 1 calc R
O8 O 0.4202(3) 0.7318(2) -0.8118(2) 0.0118(5) Uani 1 1 d .
C9 C 0.1685(4) 0.9022(4) -0.1708(4) 0.0202(8) Uani 1 1 d .
H9A H 0.0708 0.9785 -0.1531 0.024 Uiso 1 1 calc R
H9B H 0.1632 0.8279 -0.0866 0.024 Uiso 1 1 calc R
C10 C 0.2988(4) 0.9668(4) -0.2021(4) 0.0225(8) Uani 1 1 d .
H10A H 0.3967 0.8907 -0.2187 0.027 Uiso 1 1 calc R
H10B H 0.3047 1.0413 -0.2863 0.027 Uiso 1 1 calc R
C11 C 0.2732(5) 1.0338(4) -0.0826(4) 0.0237(9) Uani 1 1 d .
H11A H 0.1775 1.1107 -0.0673 0.036 Uiso 1 1 calc R
H11B H 0.3574 1.0730 -0.1053 0.036 Uiso 1 1 calc R
H11C H 0.2686 0.9600 0.0006 0.036 Uiso 1 1 calc R

loop_
_atom_site_aniso_label
_atom_site_aniso_U_11
_atom_site_aniso_U_22
_atom_site_aniso_U_33
_atom_site_aniso_U_23
_atom_site_aniso_U_13
_atom_site_aniso_U_12
U1 0.00715(7) 0.00920(7) 0.00723(7) -0.00196(4) -0.00244(5) -0.00140(4)
P1 0.0074(4) 0.0116(4) 0.0069(4) -0.0020(3) -0.0023(3) -0.0021(3)
O1 0.0128(12) 0.0127(12) 0.0143(12) -0.0042(10) -0.0057(10) -0.0021(10)
C1 0.0086(16) 0.0159(17) 0.0091(17) -0.0027(14) -0.0014(13) -0.0053(13)
N1 0.0143(15) 0.0174(16) 0.0177(16) -0.0059(13) -0.0069(13) -0.0035(12)
P2 0.0074(4) 0.0112(4) 0.0077(4) -0.0021(3) -0.0022(3) -0.0027(3)
O2 0.0094(12) 0.0141(12) 0.0108(12) -0.0032(10) -0.0022(10) -0.0032(9)
C2 0.0108(17) 0.0166(18) 0.0072(16) -0.0034(14) -0.0032(13) -0.0025(13)
N2 0.0158(15) 0.0133(15) 0.0165(16) -0.0048(12) -0.0088(13) -0.0012(12)
O3 0.0105(12) 0.0149(12) 0.0124(12) -0.0032(10) -0.0033(10) -0.0028(10)
C3 0.0094(16) 0.0133(17) 0.0105(17) -0.0017(13) -0.0036(13) -0.0024(13)
O4 0.0122(12) 0.0147(12) 0.0093(12) 0.0007(10) -0.0040(10) -0.0052(10)
C4 0.0138(18) 0.0153(18) 0.023(2) -0.0083(15) -0.0108(16) 0.0003(14)
O5 0.0102(12) 0.0132(12) 0.0103(12) -0.0042(10) -0.0046(10) -0.0008(9)
C5 0.0122(17) 0.0159(18) 0.024(2) -0.0096(16) -0.0063(15) -0.0017(14)
O6 0.0093(11) 0.0126(12) 0.0096(12) 0.0006(9) -0.0029(10) -0.0026(9)
C6 0.0125(18) 0.0130(17) 0.026(2) -0.0077(15) -0.0101(16) 0.0002(14)
O7 0.0076(12) 0.0143(12) 0.0148(13) -0.0012(10) -0.0065(10) -0.0026(9)
C7 0.024(2) 0.027(2) 0.022(2) -0.0036(18) -0.0064(17) -0.0071(17)
C8 0.024(2) 0.0144(18) 0.022(2) -0.0005(16) -0.0103(17) -0.0056(15)
O8 0.0101(12) 0.0138(12) 0.0113(12) 0.0001(10) -0.0049(10) -0.0037(9)
C9 0.022(2) 0.0175(19) 0.0157(19) 0.0006(15) -0.0055(16) -0.0044(16)
C10 0.021(2) 0.023(2) 0.023(2) -0.0066(17) -0.0077(17) -0.0040(16)
C11 0.030(2) 0.022(2) 0.022(2) -0.0023(17) -0.0092(18) -0.0102(17)

loop_
_atom_type_symbol
_atom_type_description
_atom_type_scat_dispersion_real
_atom_type_scat_dispersion_imag
_atom_type_scat_source
C C 0.0033 0.0016 'International Tables Vol C Tables 4.2.6.8 and 6.1.1.4'
H H 0.0000 0.0000 'International Tables Vol C Tables 4.2.6.8 and 6.1.1.4'
N N 0.0061 0.0033 'International Tables Vol C Tables 4.2.6.8 and 6.1.1.4'
O O 0.0106 0.0060 'International Tables Vol C Tables 4.2.6.8 and 6.1.1.4'
P P 0.1023 0.0942 'International Tables Vol C Tables 4.2.6.8 and 6.1.1.4'
U U -9.6767 9.6646 'International Tables Vol C Tables 4.2.6.8 and 6.1.1.4'

loop_
_geom_angle_atom_site_label_1
_geom_angle_atom_site_label_2
_geom_angle_atom_site_label_3
_geom_angle
_geom_angle_site_symmetry_1
_geom_angle_site_symmetry_3
O2 U1 O1 177.93(10) . .
O2 U1 O4 89.74(9) . .
O1 U1 O4 92.04(10) . .
O2 U1 O3 91.86(9) . .
O1 U1 O3 89.14(9) . .
O4 U1 O3 92.04(8) . .
O2 U1 O6 89.16(9) . .
O1 U1 O6 89.94(9) . .
O4 U1 O6 84.83(8) . .
O3 U1 O6 176.70(8) . .
O2 U1 O5 87.51(9) . .
O1 U1 O5 90.61(9) . .
O4 U1 O5 173.62(8) . .
O3 U1 O5 93.79(8) . .
O6 U1 O5 89.38(8) . .
O7 P1 O4 113.23(13) . .
O7 P1 O3 110.20(13) . 2_564
O4 P1 O3 111.59(13) . 2_564
O7 P1 C3 107.75(15) . .
O4 P1 C3 106.98(15) . .
O3 P1 C3 106.75(14) 2_564 .
C2 C1 P2 115.7(2) . .
C4 N1 C6 108.5(3) . .
C4 N1 C7 125.8(3) . .
C6 N1 C7 125.7(3) . .
O6 P2 O8 112.32(13) . .
O6 P2 O5 112.49(13) . 2_664
O8 P2 O5 109.60(13) . 2_664
O6 P2 C1 107.52(15) . .
O8 P2 C1 108.50(15) . .
O5 P2 C1 106.13(14) 2_664 .
C3 C2 C1 109.8(3) 2_663 .
C4 N2 C5 108.2(3) . .
C4 N2 C8 126.4(3) . .
C5 N2 C8 125.3(3) . .
P1 O3 U1 142.16(14) 2_564 .
C2 C3 P1 115.7(2) 2_663 .
P1 O4 U1 143.99(14) . .
N1 C4 N2 108.8(3) . .
P2 O5 U1 139.62(13) 2_664 .
C6 C5 N2 107.0(3) . .
P2 O6 U1 137.41(14) . .
C5 C6 N1 107.5(3) . .
N2 C8 C9 111.2(3) . .
C10 C9 C8 113.2(3) . .
C11 C10 C9 111.5(3) . .

loop_
_geom_bond_atom_site_label_1
_geom_bond_atom_site_label_2
_geom_bond_distance
_geom_bond_site_symmetry_2
U1 O2 1.779(2) .
U1 O1 1.788(2) .
U1 O4 2.282(2) .
U1 O3 2.287(2) .
U1 O6 2.291(2) .
U1 O5 2.304(2) .
P1 O7 1.524(2) .
P1 O4 1.528(2) .
P1 O3 1.530(2) 2_564
P1 C3 1.801(3) .
C1 C2 1.539(4) .
C1 P2 1.790(3) .
N1 C4 1.322(5) .
N1 C6 1.379(4) .
N1 C7 1.467(5) .
P2 O6 1.527(2) .
P2 O8 1.530(2) .
P2 O5 1.536(2) 2_664
C2 C3 1.535(4) 2_663
N2 C4 1.330(5) .
N2 C5 1.385(4) .
N2 C8 1.469(5) .
O3 P1 1.530(2) 2_564
C3 C2 1.535(4) 2_663
O5 P2 1.536(2) 2_664
C5 C6 1.337(5) .
C8 C9 1.523(5) .
C9 C10 1.521(5) .
C10 C11 1.518(5) .
